data_7043384
loop_
_publ_author_name
'Yue, Cheng-Yang'
'Lei, Xiao-Wu'
'Lu, Xinxiu'
'Li, Yan'
'Wei, Jun-Chao'
'Wang, Wei'
'Yin, Yun-Dong'
'Wang, Ning'

_publ_section_title
;
 Comparison Studies of Hybrid Lead Halide [MPb2X7]2-- (M = Cu, Ag; X = Br,
 I) Chains: Band Structures and Visible Light Driven Photocatalytic
 Properties
;
_journal_name_full 'Dalton Trans.'
_journal_paper_doi 10.1039/C7DT00820A
_journal_year 2017
_chemical_formula_moiety C30N6H24FeAgPb2Br7
_chemical_formula_sum 'C30 H24 Ag Br7 Fe N6 Pb2'
_chemical_formula_weight 1605.97
_chemical_name_systematic
; 
 ? 
;
_space_group_IT_number 14
_symmetry_cell_setting monoclinic
_symmetry_space_group_name_Hall '-P 2ybc'
_symmetry_space_group_name_H-M 'P 1 21/c 1'
_atom_sites_solution_hydrogens geom
_atom_sites_solution_primary direct
_atom_sites_solution_secondary difmap
_audit_creation_method SHELXL-97
_audit_update_record
;
2017-05-04 deposited with the CCDC.
2017-06-16 downloaded from the CCDC.
;
_cell_angle_alpha 90.00
_cell_angle_beta 108.377(7)
_cell_angle_gamma 90.00
_cell_formula_units_Z 4
_cell_length_a 12.623(2)
_cell_length_b 13.165(2)
_cell_length_c 24.170(4)
_cell_measurement_reflns_used 9945
_cell_measurement_temperature 296(2)
_cell_measurement_theta_max 26.11
_cell_measurement_theta_min 2.26
_cell_volume 3811.8(11)
_computing_cell_refinement 'APEX2 Software Suite (Bruker,2005)'
_computing_data_collection 'APEX2 Software Suite (Bruker,2005)'
_computing_data_reduction 'APEX2 Software Suite (Bruker,2005)'
_computing_molecular_graphics 'Bruker SHELXTL'
_computing_publication_material 'Bruker SHELXTL'
_computing_structure_refinement 'SHELXL-97 (Sheldrick, 2008)'
_computing_structure_solution 'SHELXS-97 (Sheldrick, 2008)'
_diffrn_ambient_temperature 296(2)
_diffrn_measured_fraction_theta_full 0.990
_diffrn_measured_fraction_theta_max 0.990
_diffrn_measurement_device_type 'Bruker SMART CCD area detector'
_diffrn_measurement_method 'phi and omega scans'
_diffrn_radiation_monochromator graphite
_diffrn_radiation_source 'fine-focus sealed tube'
_diffrn_radiation_type MoK\a
_diffrn_radiation_wavelength 0.71073
_diffrn_reflns_av_R_equivalents 0.0501
_diffrn_reflns_av_unetI/netI 0.0424
_diffrn_reflns_limit_h_max 16
_diffrn_reflns_limit_h_min -16
_diffrn_reflns_limit_k_max 17
_diffrn_reflns_limit_k_min -17
_diffrn_reflns_limit_l_max 30
_diffrn_reflns_limit_l_min -31
_diffrn_reflns_number 43678
_diffrn_reflns_theta_full 27.57
_diffrn_reflns_theta_max 27.57
_diffrn_reflns_theta_min 1.70
_exptl_absorpt_coefficient_mu 17.055
_exptl_absorpt_correction_T_max 0.2341
_exptl_absorpt_correction_T_min 0.1841
_exptl_absorpt_correction_type multi-scan
_exptl_absorpt_process_details 'SADABS; Bruker, 2000'
_exptl_crystal_colour 'dark red'
_exptl_crystal_density_diffrn 2.798
_exptl_crystal_density_method 'not measured'
_exptl_crystal_description block
_exptl_crystal_F_000 2911
_exptl_crystal_size_max 0.15
_exptl_crystal_size_mid 0.15
_exptl_crystal_size_min 0.12
_refine_diff_density_max 1.183
_refine_diff_density_min -1.932
_refine_diff_density_rms 0.186
_refine_ls_extinction_method SHELXL
_refine_ls_goodness_of_fit_ref 1.012
_refine_ls_hydrogen_treatment constr
_refine_ls_matrix_type full
_refine_ls_number_parameters 424
_refine_ls_number_reflns 8727
_refine_ls_number_restraints 0
_refine_ls_restrained_S_all 1.012
_refine_ls_R_factor_all 0.0536
_refine_ls_R_factor_gt 0.0333
_refine_ls_shift/su_max 0.001
_refine_ls_shift/su_mean 0.000
_refine_ls_structure_factor_coef Fsqd
_refine_ls_weighting_details 'calc w=1/[\s^2^(Fo^2^)+(0.0357P)^2^+1.5147P] where P=(Fo^2^+2Fc^2^)/3'
_refine_ls_weighting_scheme calc
_refine_ls_wR_factor_gt 0.0678
_refine_ls_wR_factor_ref 0.0735
_reflns_number_gt 6759
_reflns_number_total 8727
_reflns_threshold_expression >2sigma(I)
_cod_data_source_file c7dt00820a2.cif
_cod_data_source_block C30N6H24FeAgPb2Br7
_cod_depositor_comments
;
The following automatic conversions were performed:

'_symmetry_cell_setting' value 'Monoclinic' changed to 'monoclinic'
according to
/home/data/users/saulius/crontab/automatic-downloads/rss-feeds/RSC/lib/dictionaries/cif_core.dic
dictionary named 'cif_core.dic' version 2.4.2 from 2011-04-26.

Automatic conversion script
Id: cif_fix_values 4973 2017-02-22 13:04:09Z antanas 
;
_cod_original_cell_volume 3811.8(10)
_cod_original_sg_symbol_H-M P2(1)/c
_cod_database_code 7043384

loop_
_symmetry_equiv_pos_as_xyz
'x, y, z'
'-x, y+1/2, -z+1/2'
'-x, -y, -z'
'x, -y-1/2, z-1/2'

loop_
_atom_site_label
_atom_site_type_symbol
_atom_site_fract_x
_atom_site_fract_y
_atom_site_fract_z
_atom_site_U_iso_or_equiv
_atom_site_adp_type
_atom_site_occupancy
_atom_site_symmetry_multiplicity
_atom_site_calc_flag
_atom_site_refinement_flags
Fe1 Fe 0.41788(6) -0.55299(5) -0.19572(3) 0.02029(16) Uani 1 1 d .
N1 N 0.3338(4) -0.6804(3) -0.22015(19) 0.0258(10) Uani 1 1 d .
N2 N 0.4571(3) -0.6177(3) -0.11870(18) 0.0228(10) Uani 1 1 d .
N3 N 0.2878(4) -0.4862(3) -0.18265(18) 0.0246(10) Uani 1 1 d .
N4 N 0.4904(4) -0.4247(3) -0.16314(18) 0.0235(10) Uani 1 1 d .
N5 N 0.3874(4) -0.5009(3) -0.27548(19) 0.0240(10) Uani 1 1 d .
N6 N 0.5537(4) -0.6038(3) -0.21056(19) 0.0225(10) Uani 1 1 d .
C1 C 0.2661(5) -0.7047(5) -0.2739(3) 0.0345(14) Uani 1 1 d .
H1 H 0.2660 -0.6635 -0.3052 0.041 Uiso 1 1 calc R
C2 C 0.1969(5) -0.7885(5) -0.2841(3) 0.0412(16) Uani 1 1 d .
H2 H 0.1490 -0.8017 -0.3214 0.049 Uiso 1 1 calc R
C3 C 0.1995(6) -0.8522(5) -0.2388(3) 0.0458(17) Uani 1 1 d .
H3 H 0.1544 -0.9096 -0.2451 0.055 Uiso 1 1 calc R
C4 C 0.2694(5) -0.8300(5) -0.1846(3) 0.0422(16) Uani 1 1 d .
H4 H 0.2715 -0.8725 -0.1535 0.051 Uiso 1 1 calc R
C5 C 0.3372(5) -0.7448(4) -0.1752(2) 0.0278(12) Uani 1 1 d .
C6 C 0.4134(4) -0.7123(4) -0.1192(2) 0.0258(12) Uani 1 1 d .
C7 C 0.4439(5) -0.7738(5) -0.0700(3) 0.0361(14) Uani 1 1 d .
H7 H 0.4143 -0.8387 -0.0713 0.043 Uiso 1 1 calc R
C8 C 0.5180(6) -0.7375(5) -0.0199(3) 0.0414(16) Uani 1 1 d .
H8 H 0.5415 -0.7789 0.0129 0.050 Uiso 1 1 calc R
C9 C 0.5575(5) -0.6407(5) -0.0176(3) 0.0375(15) Uani 1 1 d .
H9 H 0.6052 -0.6142 0.0169 0.045 Uiso 1 1 calc R
C10 C 0.5248(4) -0.5828(5) -0.0682(2) 0.0292(13) Uani 1 1 d .
H10 H 0.5514 -0.5167 -0.0667 0.035 Uiso 1 1 calc R
C11 C 0.1861(5) -0.5245(5) -0.1907(2) 0.0310(13) Uani 1 1 d .
H11 H 0.1717 -0.5906 -0.2047 0.037 Uiso 1 1 calc R
C12 C 0.1009(5) -0.4704(5) -0.1793(3) 0.0392(15) Uani 1 1 d .
H12 H 0.0309 -0.4995 -0.1859 0.047 Uiso 1 1 calc R
C13 C 0.1216(5) -0.3749(6) -0.1586(3) 0.0468(17) Uani 1 1 d .
H13 H 0.0656 -0.3372 -0.1508 0.056 Uiso 1 1 calc R
C14 C 0.2253(5) -0.3338(5) -0.1489(3) 0.0413(16) Uani 1 1 d .
H14 H 0.2402 -0.2680 -0.1347 0.050 Uiso 1 1 calc R
C15 C 0.3076(4) -0.3906(4) -0.1605(2) 0.0253(12) Uani 1 1 d .
C16 C 0.4221(4) -0.3557(4) -0.1496(2) 0.0223(11) Uani 1 1 d .
C17 C 0.4627(5) -0.2640(4) -0.1239(3) 0.0354(14) Uani 1 1 d .
H17 H 0.4145 -0.2171 -0.1158 0.042 Uiso 1 1 calc R
C18 C 0.5741(6) -0.2418(4) -0.1104(3) 0.0404(16) Uani 1 1 d .
H18 H 0.6020 -0.1805 -0.0927 0.048 Uiso 1 1 calc R
C19 C 0.6441(5) -0.3116(4) -0.1235(3) 0.0357(14) Uani 1 1 d .
H19 H 0.7202 -0.2989 -0.1142 0.043 Uiso 1 1 calc R
C20 C 0.5985(4) -0.4000(4) -0.1506(2) 0.0291(13) Uani 1 1 d .
H20 H 0.6453 -0.4456 -0.1610 0.035 Uiso 1 1 calc R
C21 C 0.2939(5) -0.4540(4) -0.3083(2) 0.0313(13) Uani 1 1 d .
H21 H 0.2360 -0.4442 -0.2928 0.038 Uiso 1 1 calc R
C22 C 0.2808(5) -0.4200(4) -0.3641(2) 0.0339(14) Uani 1 1 d .
H22 H 0.2149 -0.3883 -0.3857 0.041 Uiso 1 1 calc R
C23 C 0.3666(5) -0.4334(5) -0.3877(3) 0.0381(15) Uani 1 1 d .
H23 H 0.3597 -0.4111 -0.4252 0.046 Uiso 1 1 calc R
C24 C 0.4613(5) -0.4801(5) -0.3543(2) 0.0340(14) Uani 1 1 d .
H24 H 0.5205 -0.4892 -0.3689 0.041 Uiso 1 1 calc R
C25 C 0.4707(5) -0.5144(4) -0.2988(2) 0.0252(12) Uani 1 1 d .
C26 C 0.5666(4) -0.5705(4) -0.2614(2) 0.0229(11) Uani 1 1 d .
C27 C 0.6642(5) -0.5895(5) -0.2749(3) 0.0353(14) Uani 1 1 d .
H27 H 0.6716 -0.5668 -0.3099 0.042 Uiso 1 1 calc R
C28 C 0.7493(5) -0.6420(5) -0.2361(3) 0.0393(15) Uani 1 1 d .
H28 H 0.8162 -0.6527 -0.2437 0.047 Uiso 1 1 calc R
C29 C 0.7348(5) -0.6788(5) -0.1858(3) 0.0373(15) Uani 1 1 d .
H29 H 0.7903 -0.7173 -0.1598 0.045 Uiso 1 1 calc R
C30 C 0.6371(5) -0.6578(4) -0.1743(3) 0.0322(13) Uani 1 1 d .
H30 H 0.6285 -0.6822 -0.1399 0.039 Uiso 1 1 calc R
Pb1 Pb -0.098679(19) -0.537178(17) -0.432445(10) 0.03135(7) Uani 1 1 d .
Pb2 Pb -0.054412(19) -0.199373(17) -0.476597(11) 0.03361(7) Uani 1 1 d .
Ag1 Ag -0.13997(5) -0.94569(4) -0.48430(3) 0.06272(18) Uani 1 1 d .
Br1 Br -0.02311(6) -0.32786(5) -0.37669(3) 0.04816(18) Uani 1 1 d .
Br2 Br -0.03791(7) -0.60519(6) -0.32018(3) 0.05438(19) Uani 1 1 d .
Br3 Br -0.13885(5) -0.37140(5) -0.55009(3) 0.04462(16) Uani 1 1 d .
Br4 Br -0.17051(5) -0.74955(4) -0.50216(3) 0.03848(15) Uani 1 1 d .
Br5 Br -0.25678(5) -0.09783(5) -0.46771(3) 0.04160(16) Uani 1 1 d .
Br6 Br -0.08391(5) -0.02034(5) -0.58386(3) 0.04173(16) Uani 1 1 d .
Br7 Br -0.32493(5) -0.53466(5) -0.43900(3) 0.04162(16) Uani 1 1 d .

loop_
_atom_site_aniso_label
_atom_site_aniso_U_11
_atom_site_aniso_U_22
_atom_site_aniso_U_33
_atom_site_aniso_U_23
_atom_site_aniso_U_13
_atom_site_aniso_U_12
Fe1 0.0204(4) 0.0201(4) 0.0213(4) 0.0000(3) 0.0079(3) 0.0014(3)
N1 0.029(3) 0.022(2) 0.028(3) -0.0039(19) 0.011(2) -0.0006(19)
N2 0.020(2) 0.030(3) 0.021(2) 0.0026(19) 0.0084(19) 0.0025(19)
N3 0.022(2) 0.029(3) 0.020(2) -0.0008(19) 0.0026(19) 0.0006(19)
N4 0.025(2) 0.027(2) 0.018(2) 0.0004(19) 0.0073(19) 0.0020(19)
N5 0.030(3) 0.021(2) 0.023(2) -0.0001(18) 0.010(2) 0.0013(19)
N6 0.026(2) 0.018(2) 0.027(2) -0.0027(18) 0.013(2) -0.0001(18)
C1 0.034(3) 0.035(3) 0.032(3) -0.002(3) 0.006(3) 0.003(3)
C2 0.032(3) 0.039(4) 0.053(4) -0.020(3) 0.014(3) -0.009(3)
C3 0.040(4) 0.037(4) 0.061(5) -0.007(3) 0.016(4) -0.011(3)
C4 0.044(4) 0.027(3) 0.058(4) 0.006(3) 0.020(4) -0.006(3)
C5 0.033(3) 0.020(3) 0.038(3) 0.004(2) 0.021(3) 0.002(2)
C6 0.027(3) 0.024(3) 0.030(3) 0.002(2) 0.015(3) 0.005(2)
C7 0.047(4) 0.028(3) 0.037(4) 0.008(3) 0.018(3) 0.012(3)
C8 0.053(4) 0.044(4) 0.033(4) 0.020(3) 0.022(3) 0.021(3)
C9 0.032(3) 0.055(4) 0.025(3) 0.004(3) 0.008(3) 0.012(3)
C10 0.022(3) 0.039(3) 0.027(3) 0.001(3) 0.008(2) 0.003(2)
C11 0.027(3) 0.037(3) 0.029(3) -0.004(3) 0.009(3) 0.000(3)
C12 0.020(3) 0.056(4) 0.042(4) -0.005(3) 0.010(3) 0.000(3)
C13 0.029(3) 0.062(5) 0.052(4) -0.002(4) 0.017(3) 0.017(3)
C14 0.043(4) 0.035(4) 0.053(4) 0.001(3) 0.025(3) 0.011(3)
C15 0.029(3) 0.029(3) 0.019(3) 0.000(2) 0.009(2) 0.006(2)
C16 0.028(3) 0.016(3) 0.023(3) 0.001(2) 0.008(2) 0.001(2)
C17 0.038(4) 0.026(3) 0.042(4) -0.005(3) 0.012(3) 0.002(3)
C18 0.056(4) 0.022(3) 0.038(4) -0.003(3) 0.008(3) -0.012(3)
C19 0.037(3) 0.032(3) 0.036(3) -0.001(3) 0.008(3) -0.011(3)
C20 0.024(3) 0.028(3) 0.035(3) 0.002(2) 0.009(3) 0.000(2)
C21 0.034(3) 0.029(3) 0.030(3) -0.001(3) 0.008(3) 0.005(3)
C22 0.038(3) 0.030(3) 0.026(3) 0.005(2) -0.002(3) 0.005(3)
C23 0.047(4) 0.039(4) 0.026(3) 0.006(3) 0.010(3) -0.007(3)
C24 0.039(4) 0.039(4) 0.027(3) 0.003(3) 0.014(3) 0.001(3)
C25 0.031(3) 0.017(3) 0.030(3) -0.002(2) 0.013(3) -0.007(2)
C26 0.026(3) 0.017(3) 0.026(3) -0.003(2) 0.010(2) -0.005(2)
C27 0.035(3) 0.041(4) 0.036(3) -0.004(3) 0.022(3) -0.005(3)
C28 0.029(3) 0.046(4) 0.049(4) -0.003(3) 0.021(3) 0.006(3)
C29 0.028(3) 0.037(4) 0.047(4) 0.001(3) 0.012(3) 0.006(3)
C30 0.034(3) 0.027(3) 0.036(3) 0.003(3) 0.011(3) 0.007(3)
Pb1 0.03144(13) 0.02935(12) 0.03628(13) 0.00298(10) 0.01499(10) 0.00288(9)
Pb2 0.03058(12) 0.02513(12) 0.04808(15) -0.00105(10) 0.01663(11) 0.00075(9)
Ag1 0.0567(4) 0.0322(3) 0.1100(5) 0.0099(3) 0.0417(4) 0.0003(3)
Br1 0.0564(4) 0.0402(4) 0.0482(4) 0.0010(3) 0.0168(3) -0.0107(3)
Br2 0.0625(5) 0.0543(5) 0.0394(4) 0.0087(3) 0.0062(3) -0.0038(4)
Br3 0.0370(3) 0.0376(4) 0.0514(4) -0.0050(3) 0.0027(3) 0.0016(3)
Br4 0.0345(3) 0.0251(3) 0.0579(4) 0.0014(3) 0.0176(3) 0.0032(2)
Br5 0.0331(3) 0.0391(4) 0.0595(4) 0.0010(3) 0.0245(3) -0.0036(3)
Br6 0.0319(3) 0.0552(4) 0.0383(4) -0.0075(3) 0.0113(3) -0.0006(3)
Br7 0.0357(3) 0.0385(4) 0.0554(4) -0.0142(3) 0.0212(3) -0.0010(3)

loop_
_atom_type_symbol
_atom_type_description
_atom_type_scat_dispersion_real
_atom_type_scat_dispersion_imag
_atom_type_scat_source
C C 0.0033 0.0016 'International Tables Vol C Tables 4.2.6.8 and 6.1.1.4'
H H 0.0000 0.0000 'International Tables Vol C Tables 4.2.6.8 and 6.1.1.4'
Ag Ag -0.8971 1.1015 'International Tables Vol C Tables 4.2.6.8 and 6.1.1.4'
Br Br -0.2901 2.4595 'International Tables Vol C Tables 4.2.6.8 and 6.1.1.4'
Fe Fe 0.3463 0.8444 'International Tables Vol C Tables 4.2.6.8 and 6.1.1.4'
N N 0.0061 0.0033 'International Tables Vol C Tables 4.2.6.8 and 6.1.1.4'
Pb Pb -3.3944 10.1111 'International Tables Vol C Tables 4.2.6.8 and 6.1.1.4'

loop_
_geom_angle_atom_site_label_1
_geom_angle_atom_site_label_2
_geom_angle_atom_site_label_3
_geom_angle
_geom_angle_site_symmetry_1
_geom_angle_site_symmetry_3
N2 Fe1 N4 92.68(18) . .
N2 Fe1 N5 173.57(18) . .
N4 Fe1 N5 90.87(18) . .
N2 Fe1 N1 82.29(18) . .
N4 Fe1 N1 171.86(18) . .
N5 Fe1 N1 94.75(18) . .
N2 Fe1 N3 90.87(17) . .
N4 Fe1 N3 81.88(18) . .
N5 Fe1 N3 94.94(18) . .
N1 Fe1 N3 91.75(18) . .
N2 Fe1 N6 92.97(18) . .
N4 Fe1 N6 92.41(17) . .
N5 Fe1 N6 81.53(18) . .
N1 Fe1 N6 94.24(18) . .
N3 Fe1 N6 173.27(18) . .
C1 N1 C5 118.0(5) . .
C1 N1 Fe1 127.4(4) . .
C5 N1 Fe1 114.2(4) . .
C10 N2 C6 117.7(5) . .
C10 N2 Fe1 128.1(4) . .
C6 N2 Fe1 114.1(3) . .
C11 N3 C15 117.2(5) . .
C11 N3 Fe1 128.2(4) . .
C15 N3 Fe1 114.6(3) . .
C20 N4 C16 117.4(5) . .
C20 N4 Fe1 127.7(4) . .
C16 N4 Fe1 114.8(3) . .
C21 N5 C25 117.9(5) . .
C21 N5 Fe1 126.9(4) . .
C25 N5 Fe1 115.2(4) . .
C30 N6 C26 117.8(5) . .
C30 N6 Fe1 127.5(4) . .
C26 N6 Fe1 114.4(3) . .
N1 C1 C2 122.4(6) . .
N1 C1 H1 118.8 . .
C2 C1 H1 118.8 . .
C3 C2 C1 119.4(6) . .
C3 C2 H2 120.3 . .
C1 C2 H2 120.3 . .
C4 C3 C2 118.9(6) . .
C4 C3 H3 120.5 . .
C2 C3 H3 120.5 . .
C3 C4 C5 120.7(6) . .
C3 C4 H4 119.7 . .
C5 C4 H4 119.7 . .
N1 C5 C4 120.5(5) . .
N1 C5 C6 113.7(5) . .
C4 C5 C6 125.7(5) . .
N2 C6 C7 121.6(5) . .
N2 C6 C5 115.1(5) . .
C7 C6 C5 123.2(5) . .
C8 C7 C6 119.0(6) . .
C8 C7 H7 120.5 . .
C6 C7 H7 120.5 . .
C7 C8 C9 120.2(6) . .
C7 C8 H8 119.9 . .
C9 C8 H8 119.9 . .
C8 C9 C10 118.4(6) . .
C8 C9 H9 120.8 . .
C10 C9 H9 120.8 . .
N2 C10 C9 123.0(6) . .
N2 C10 H10 118.5 . .
C9 C10 H10 118.5 . .
N3 C11 C12 123.1(5) . .
N3 C11 H11 118.4 . .
C12 C11 H11 118.4 . .
C13 C12 C11 118.8(6) . .
C13 C12 H12 120.6 . .
C11 C12 H12 120.6 . .
C12 C13 C14 119.6(6) . .
C12 C13 H13 120.2 . .
C14 C13 H13 120.2 . .
C13 C14 C15 119.6(6) . .
C13 C14 H14 120.2 . .
C15 C14 H14 120.2 . .
N3 C15 C14 121.6(5) . .
N3 C15 C16 114.3(4) . .
C14 C15 C16 124.0(5) . .
N4 C16 C17 121.2(5) . .
N4 C16 C15 114.3(4) . .
C17 C16 C15 124.3(5) . .
C18 C17 C16 120.1(6) . .
C18 C17 H17 120.0 . .
C16 C17 H17 120.0 . .
C17 C18 C19 119.2(6) . .
C17 C18 H18 120.4 . .
C19 C18 H18 120.4 . .
C20 C19 C18 118.2(6) . .
C20 C19 H19 120.9 . .
C18 C19 H19 120.9 . .
N4 C20 C19 123.9(5) . .
N4 C20 H20 118.1 . .
C19 C20 H20 118.1 . .
N5 C21 C22 122.4(5) . .
N5 C21 H21 118.8 . .
C22 C21 H21 118.8 . .
C21 C22 C23 119.5(5) . .
C21 C22 H22 120.3 . .
C23 C22 H22 120.3 . .
C24 C23 C22 117.9(6) . .
C24 C23 H23 121.0 . .
C22 C23 H23 121.0 . .
C23 C24 C25 120.8(6) . .
C23 C24 H24 119.6 . .
C25 C24 H24 119.6 . .
N5 C25 C24 121.4(5) . .
N5 C25 C26 114.2(5) . .
C24 C25 C26 124.3(5) . .
N6 C26 C27 121.3(5) . .
N6 C26 C25 114.1(4) . .
C27 C26 C25 124.6(5) . .
C28 C27 C26 119.4(5) . .
C28 C27 H27 120.3 . .
C26 C27 H27 120.3 . .
C27 C28 C29 119.3(6) . .
C27 C28 H28 120.3 . .
C29 C28 H28 120.3 . .
C28 C29 C30 119.1(6) . .
C28 C29 H29 120.4 . .
C30 C29 H29 120.4 . .
N6 C30 C29 123.0(6) . .
N6 C30 H30 118.5 . .
C29 C30 H30 118.5 . .
Br2 Pb1 Br7 91.26(2) . .
Br2 Pb1 Br1 84.69(2) . .
Br7 Pb1 Br1 100.54(2) . .
Br2 Pb1 Br4 100.30(2) . .
Br7 Pb1 Br4 82.425(18) . .
Br1 Pb1 Br4 174.196(19) . .
Br2 Pb1 Br3 91.44(2) . 3_544
Br7 Pb1 Br3 157.416(19) . 3_544
Br1 Pb1 Br3 102.03(2) . 3_544
Br4 Pb1 Br3 75.031(17) . 3_544
Br2 Pb1 Br3 159.75(2) . .
Br7 Pb1 Br3 93.59(2) . .
Br1 Pb1 Br3 75.10(2) . .
Br4 Pb1 Br3 99.83(2) . .
Br3 Pb1 Br3 91.585(17) 3_544 .
Br3 Pb2 Br1 88.93(2) . .
Br3 Pb2 Br5 103.98(2) . .
Br1 Pb2 Br5 95.65(2) . .
Br3 Pb2 Br4 84.69(2) . 3_544
Br1 Pb2 Br4 96.92(2) . 3_544
Br5 Pb2 Br4 164.852(19) . 3_544
Br3 Pb2 Br6 98.26(2) . .
Br1 Pb2 Br6 172.722(19) . .
Br5 Pb2 Br6 81.592(19) . .
Br4 Pb2 Br6 84.911(18) 3_544 .
Br3 Pb2 Br6 164.23(2) . 3_554
Br1 Pb2 Br6 102.73(2) . 3_554
Br5 Pb2 Br6 85.62(2) . 3_554
Br4 Pb2 Br6 83.398(18) 3_544 3_554
Br6 Pb2 Br6 70.42(2) . 3_554
Br3 Pb2 Ag1 115.02(2) . 3_544
Br1 Pb2 Ag1 129.20(2) . 3_544
Br5 Pb2 Ag1 118.27(2) . 3_544
Br4 Pb2 Ag1 46.659(16) 3_544 3_544
Br6 Pb2 Ag1 48.258(17) . 3_544
Br6 Pb2 Ag1 49.275(17) 3_554 3_544
Br3 Pb2 Ag1 132.29(2) . 1_565
Br1 Pb2 Ag1 124.45(2) . 1_565
Br5 Pb2 Ag1 46.464(16) . 1_565
Br4 Pb2 Ag1 118.673(16) 3_544 1_565
Br6 Pb2 Ag1 49.192(17) . 1_565
Br6 Pb2 Ag1 47.894(18) 3_554 1_565
Ag1 Pb2 Ag1 72.100(18) 3_544 1_565
Br5 Ag1 Br4 136.38(3) 1_545 .
Br5 Ag1 Br6 107.52(3) 1_545 3_544
Br4 Ag1 Br6 108.65(3) . 3_544
Br5 Ag1 Br6 99.61(3) 1_545 1_545
Br4 Ag1 Br6 105.05(3) . 1_545
Br6 Ag1 Br6 88.23(3) 3_544 1_545
Br5 Ag1 Pb2 162.49(3) 1_545 3_544
Br4 Ag1 Pb2 59.571(19) . 3_544
Br6 Ag1 Pb2 65.29(2) 3_544 3_544
Br6 Ag1 Pb2 65.148(19) 1_545 3_544
Br5 Ag1 Pb2 55.60(2) 1_545 1_545
Br4 Ag1 Pb2 167.07(3) . 1_545
Br6 Ag1 Pb2 65.289(19) 3_544 1_545
Br6 Ag1 Pb2 64.307(19) 1_545 1_545
Pb2 Ag1 Pb2 107.900(18) 3_544 1_545
Pb2 Br1 Pb1 102.55(2) . .
Pb2 Br3 Pb1 100.81(2) . 3_544
Pb2 Br3 Pb1 93.38(2) . .
Pb1 Br3 Pb1 88.417(17) 3_544 .
Ag1 Br4 Pb2 73.77(2) . 3_544
Ag1 Br4 Pb1 139.44(3) . .
Pb2 Br4 Pb1 98.729(19) 3_544 .
Ag1 Br5 Pb2 77.94(2) 1_565 .
Ag1 Br6 Ag1 91.77(3) 3_544 1_565
Ag1 Br6 Pb2 66.45(2) 3_544 .
Ag1 Br6 Pb2 66.50(2) 1_565 .
Ag1 Br6 Pb2 66.817(19) 3_544 3_554
Ag1 Br6 Pb2 65.575(18) 1_565 3_554
Pb2 Br6 Pb2 109.58(2) . 3_554

loop_
_geom_bond_atom_site_label_1
_geom_bond_atom_site_label_2
_geom_bond_distance
_geom_bond_site_symmetry_2
Fe1 N2 1.963(4) .
Fe1 N4 1.964(4) .
Fe1 N5 1.967(4) .
Fe1 N1 1.974(4) .
Fe1 N3 1.974(4) .
Fe1 N6 1.976(4) .
N1 C1 1.349(7) .
N1 C5 1.369(7) .
N2 C10 1.332(7) .
N2 C6 1.361(7) .
N3 C11 1.335(7) .
N3 C15 1.359(7) .
N4 C20 1.341(7) .
N4 C16 1.362(6) .
N5 C21 1.346(7) .
N5 C25 1.351(6) .
N6 C30 1.342(7) .
N6 C26 1.362(7) .
C1 C2 1.380(8) .
C1 H1 0.9300 .
C2 C3 1.371(9) .
C2 H2 0.9300 .
C3 C4 1.361(9) .
C3 H3 0.9300 .
C4 C5 1.386(8) .
C4 H4 0.9300 .
C5 C6 1.455(8) .
C6 C7 1.388(8) .
C7 C8 1.363(9) .
C7 H7 0.9300 .
C8 C9 1.363(9) .
C8 H8 0.9300 .
C9 C10 1.387(8) .
C9 H9 0.9300 .
C10 H10 0.9300 .
C11 C12 1.388(8) .
C11 H11 0.9300 .
C12 C13 1.348(9) .
C12 H12 0.9300 .
C13 C14 1.367(9) .
C13 H13 0.9300 .
C14 C15 1.379(7) .
C14 H14 0.9300 .
C15 C16 1.459(7) .
C16 C17 1.380(8) .
C17 C18 1.370(9) .
C17 H17 0.9300 .
C18 C19 1.379(9) .
C18 H18 0.9300 .
C19 C20 1.371(8) .
C19 H19 0.9300 .
C20 H20 0.9300 .
C21 C22 1.382(8) .
C21 H21 0.9300 .
C22 C23 1.385(8) .
C22 H22 0.9300 .
C23 C24 1.361(8) .
C23 H23 0.9300 .
C24 C25 1.385(7) .
C24 H24 0.9300 .
C25 C26 1.463(7) .
C26 C27 1.393(7) .
C27 C28 1.370(8) .
C27 H27 0.9300 .
C28 C29 1.373(8) .
C28 H28 0.9300 .
C29 C30 1.373(8) .
C29 H29 0.9300 .
C30 H30 0.9300 .
Pb1 Br2 2.7277(8) .
Pb1 Br7 2.8102(8) .
Pb1 Br1 3.0836(8) .
Pb1 Br4 3.2427(8) .
Pb1 Br3 3.3787(8) 3_544
Pb1 Br3 3.4923(8) .
Pb2 Br3 2.8682(8) .
Pb2 Br1 2.8717(8) .
Pb2 Br5 2.9503(7) .
Pb2 Br4 3.1138(8) 3_544
Pb2 Br6 3.4361(8) .
Pb2 Br6 3.4556(8) 3_554
Pb2 Ag1 3.4674(7) 3_544
Pb2 Ag1 3.4968(8) 1_565
Ag1 Br5 2.5922(9) 1_545
Ag1 Br4 2.6264(9) .
Ag1 Br6 2.8221(10) 3_544
Ag1 Br6 2.8861(10) 1_545
Ag1 Pb2 3.4674(7) 3_544
Ag1 Pb2 3.4968(8) 1_545
Br3 Pb1 3.3787(8) 3_544
Br4 Pb2 3.1139(8) 3_544
Br5 Ag1 2.5922(9) 1_565
Br6 Ag1 2.8222(10) 3_544
Br6 Ag1 2.8861(10) 1_565
Br6 Pb2 3.4556(8) 3_554
